data_1519431
loop_
_publ_author_name
'He, Xiaoyan'
'Benniston, Andrew C.'
'Saarenp\"a\"a, Hanna'
'Lemmetyinen, Helge'
'Tkachenko, Nikolia V.'
'Baisch, Ulrich'

_publ_section_title
;
 Polymorph crystal packing effects on charge transfer emission in the
 solid state
;
_journal_issue 6
_journal_name_full 'Chem. Sci.'
_journal_page_first 3525
_journal_paper_doi 10.1039/C5SC01151E
_journal_volume 6
_journal_year 2015
_chemical_formula_moiety 'C20 H16 N2 O2'
_chemical_formula_sum 'C20 H16 N2 O2'
_chemical_formula_weight 316.35
_chemical_name_systematic N,N-dimethylaniline-N-naphthalimide
_space_group_crystal_system triclinic
_space_group_IT_number 2
_space_group_name_Hall '-P 1'
_space_group_name_H-M_alt 'P -1'
_symmetry_space_group_name_Hall '-P 1'
_symmetry_space_group_name_H-M 'P -1'
_atom_sites_solution_hydrogens geom
_atom_sites_solution_primary direct
_audit_creation_date 2015-01-12
_audit_creation_method
;
Olex2 1.2
(compiled 2015.01.09 svn.r3130 for OlexSys, GUI svn.r4987)
;
_audit_update_record
;
2015-01-16 deposited with the CCDC.
2015-04-20 downloaded from the CCDC.
;
_cell_angle_alpha 115.803(9)
_cell_angle_beta 97.324(7)
_cell_angle_gamma 104.839(7)
_cell_formula_units_Z 2
_cell_length_a 9.4336(8)
_cell_length_b 9.5749(8)
_cell_length_c 9.9183(9)
_cell_measurement_reflns_used 2145
_cell_measurement_temperature 150.15
_cell_measurement_theta_max 28.5798
_cell_measurement_theta_min 3.2314
_cell_volume 749.69(14)
_computing_cell_refinement
;
CrysAlisPro, Agilent Technologies,
Version 1.171.34.49 (release 20-01-2011 CrysAlis171 .NET)
(compiled Jan 20 2011,15:58:25)
;
_computing_data_collection
;
CrysAlisPro, Agilent Technologies,
Version 1.171.34.49 (release 20-01-2011 CrysAlis171 .NET)
(compiled Jan 20 2011,15:58:25)
;
_computing_data_reduction
;
CrysAlisPro, Agilent Technologies,
Version 1.171.34.49 (release 20-01-2011 CrysAlis171 .NET)
(compiled Jan 20 2011,15:58:25)
;
_computing_molecular_graphics 'Olex2 (Dolomanov et al., 2009)'
_computing_publication_material 'Olex2 (Dolomanov et al., 2009)'
_computing_structure_refinement 'ShelXL (Sheldrick, 2008)'
_computing_structure_solution 'XS (Sheldrick, 2008)'
_diffrn_ambient_temperature 150.15
_diffrn_detector_area_resol_mean 10.3968
_diffrn_measured_fraction_theta_full 0.996
_diffrn_measured_fraction_theta_max 0.802
_diffrn_measurement_details
;
  1 omega  -37.00   59.00   1.0000    7.0000
omega____ theta____ kappa____ phi______ frames
    -       -8.2632   77.0000 -150.0000 96

  2 omega  -17.00   81.00   1.0000    7.0000
omega____ theta____ kappa____ phi______ frames
    -        9.9038   77.0000    0.0000 98

  3 omega   -6.00   83.00   1.0000    7.0000
omega____ theta____ kappa____ phi______ frames
    -        9.9038   77.0000  120.0000 89
;
_diffrn_measurement_device_type 'Xcalibur, Atlas, Gemini ultra'
_diffrn_measurement_method '\w scans'
_diffrn_orient_matrix_UB_11 0.0014881000
_diffrn_orient_matrix_UB_12 0.0030572000
_diffrn_orient_matrix_UB_13 -0.0700046000
_diffrn_orient_matrix_UB_21 0.0420281000
_diffrn_orient_matrix_UB_22 -0.0543741000
_diffrn_orient_matrix_UB_23 -0.0189211000
_diffrn_orient_matrix_UB_31 -0.0691008000
_diffrn_orient_matrix_UB_32 -0.0688718000
_diffrn_orient_matrix_UB_33 -0.0395688000
_diffrn_radiation_monochromator graphite
_diffrn_radiation_type MoK\a
_diffrn_radiation_wavelength 0.71073
_diffrn_reflns_av_R_equivalents 0.0207
_diffrn_reflns_av_unetI/netI 0.0350
_diffrn_reflns_laue_measured_fraction_full 0.996
_diffrn_reflns_laue_measured_fraction_max 0.802
_diffrn_reflns_limit_h_max 11
_diffrn_reflns_limit_h_min -12
_diffrn_reflns_limit_k_max 11
_diffrn_reflns_limit_k_min -9
_diffrn_reflns_limit_l_max 12
_diffrn_reflns_limit_l_min -11
_diffrn_reflns_number 5582
_diffrn_reflns_point_group_measured_fraction_full 0.996
_diffrn_reflns_point_group_measured_fraction_max 0.802
_diffrn_reflns_theta_full 25.242
_diffrn_reflns_theta_max 28.643
_diffrn_reflns_theta_min 3.238
_diffrn_source 'Enhance (Mo) X-ray Source'
_diffrn_standards_number 0
_exptl_absorpt_coefficient_mu 0.092
_exptl_absorpt_correction_T_max 1.00000
_exptl_absorpt_correction_T_min 0.98674
_exptl_absorpt_correction_type multi-scan
_exptl_absorpt_process_details
;
CrysAlisPro, Agilent Technologies,
Version 1.171.34.49 (release 20-01-2011 CrysAlis171 .NET)
(compiled Jan 20 2011,15:58:25)
Empirical absorption correction using spherical harmonics,
 implemented in SCALE3 ABSPACK scaling algorithm.
;
_exptl_crystal_colour 'clear light green'
_exptl_crystal_colour_lustre clear
_exptl_crystal_colour_modifier light
_exptl_crystal_colour_primary green
_exptl_crystal_density_diffrn 1.401
_exptl_crystal_description block
_exptl_crystal_F_000 332
_exptl_crystal_size_max 0.3
_exptl_crystal_size_mid 0.2
_exptl_crystal_size_min 0.2
_refine_diff_density_max 0.310
_refine_diff_density_min -0.260
_refine_diff_density_rms 0.046
_refine_ls_extinction_coef 0.014(3)
_refine_ls_extinction_expression Fc^*^=kFc[1+0.001xFc^2^\l^3^/sin(2\q)]^-1/4^
_refine_ls_extinction_method 'SHELXL-2014/7 (Sheldrick 2014'
_refine_ls_goodness_of_fit_ref 1.029
_refine_ls_hydrogen_treatment constr
_refine_ls_matrix_type full
_refine_ls_number_parameters 218
_refine_ls_number_reflns 3090
_refine_ls_number_restraints 0
_refine_ls_restrained_S_all 1.029
_refine_ls_R_factor_all 0.0600
_refine_ls_R_factor_gt 0.0449
_refine_ls_shift/su_max 0.000
_refine_ls_shift/su_mean 0.000
_refine_ls_structure_factor_coef Fsqd
_refine_ls_weighting_details 'w=1/[\s^2^(Fo^2^)+(0.0542P)^2^+0.2698P] where P=(Fo^2^+2Fc^2^)/3'
_refine_ls_weighting_scheme calc
_refine_ls_wR_factor_gt 0.1109
_refine_ls_wR_factor_ref 0.1255
_reflns_Friedel_coverage 0.000
_reflns_number_gt 2392
_reflns_number_total 3090
_reflns_threshold_expression 'I > 2\s(I)'
_cod_data_source_file c5sc01151e2.cif
_cod_data_source_block GDMIM
_cod_depositor_comments 'Adding full bibliography for 1519430--1519431.cif.'
_cod_original_cell_volume 749.69(13)
_cod_database_code 1519431
_chemical_oxdiff_formula 'C20 H16 N2 O2'
_shelx_space_group_comment
;
The symmetry employed for this shelxl refinement is uniquely defined
by the following loop, which should always be used as a source of
symmetry information in preference to the above space-group names.
They are only intended as comments.
;
_shelx_estimated_absorpt_t_max 0.982
_shelx_estimated_absorpt_t_min 0.973
_reflns_odcompleteness_completeness 99.77
_reflns_odcompleteness_iscentric 1
_reflns_odcompleteness_theta 24.97
_olex2_refinement_description
;
1. Fixed Uiso
 At 1.2 times of:
  All C(H) groups
 At 1.5 times of:
  All C(H,H,H,H,H,H) groups
2. Others
 Fixed Sof: H19A(0.5) H19B(0.5) H19C(0.5) H19D(0.5) H19E(0.5) H19F(0.5)
 H20A(0.5) H20B(0.5) H20C(0.5) H20D(0.5) H20E(0.5) H20F(0.5)
3.a Aromatic/amide H refined with riding coordinates:
 C3(H3), C4(H4), C5(H5), C7(H7), C8(H8), C9(H9), C13(H13), C14(H14), C16(H16),
 C17(H17)
3.b Disordered Me refined with riding coordinates:
 C19(H19A,H19B,H19C,H19D,H19E,H19F), C20(H20A,H20B,H20C,H20D,H20E,H20F)
;
_shelx_shelxl_version_number 2014/7
_olex2_submission_original_sample_id G-DIMM
_olex2_submission_special_instructions 'No special instructions were received'

loop_
_space_group_symop_operation_xyz
'x, y, z'
'-x, -y, -z'

loop_
_atom_site_label
_atom_site_type_symbol
_atom_site_fract_x
_atom_site_fract_y
_atom_site_fract_z
_atom_site_U_iso_or_equiv
_atom_site_adp_type
_atom_site_occupancy
_atom_site_site_symmetry_order
_atom_site_calc_flag
_atom_site_refinement_flags_posn
_atom_site_refinement_flags_occupancy
O1 O 0.25450(12) 0.66487(13) 0.28679(13) 0.0268(3) Uani 1 1 d . .
O2 O -0.15781(12) 0.24728(14) 0.22209(15) 0.0307(3) Uani 1 1 d . .
N1 N 0.04762(13) 0.45361(15) 0.24946(14) 0.0188(3) Uani 1 1 d . .
N2 N -0.32148(15) 0.83405(17) 0.25520(15) 0.0258(3) Uani 1 1 d . .
C1 C 0.20408(16) 0.52729(18) 0.27256(17) 0.0191(3) Uani 1 1 d . .
C2 C 0.30077(16) 0.42857(18) 0.27597(17) 0.0186(3) Uani 1 1 d . .
C3 C 0.45570(17) 0.49579(19) 0.30321(18) 0.0219(3) Uani 1 1 d . .
H3 H 0.5001 0.6063 0.3234 0.026 Uiso 1 1 calc R .
C4 C 0.54887(17) 0.4018(2) 0.30141(19) 0.0249(4) Uani 1 1 d . .
H4 H 0.6559 0.4492 0.3208 0.030 Uiso 1 1 calc R .
C5 C 0.48590(17) 0.2424(2) 0.27178(18) 0.0240(4) Uani 1 1 d . .
H5 H 0.5500 0.1800 0.2701 0.029 Uiso 1 1 calc R .
C6 C 0.32712(17) 0.16866(19) 0.24361(17) 0.0205(3) Uani 1 1 d . .
C7 C 0.25666(18) 0.00441(19) 0.21265(18) 0.0238(3) Uani 1 1 d . .
H7 H 0.3174 -0.0616 0.2095 0.029 Uiso 1 1 calc R .
C8 C 0.10268(18) -0.06101(19) 0.18724(18) 0.0244(4) Uani 1 1 d . .
H8 H 0.0576 -0.1718 0.1661 0.029 Uiso 1 1 calc R .
C9 C 0.01062(17) 0.03503(19) 0.19221(17) 0.0221(3) Uani 1 1 d . .
H9 H -0.0962 -0.0109 0.1752 0.026 Uiso 1 1 calc R .
C10 C 0.07482(16) 0.19488(18) 0.22159(17) 0.0183(3) Uani 1 1 d . .
C11 C 0.23350(16) 0.26514(18) 0.24726(16) 0.0177(3) Uani 1 1 d . .
C12 C -0.02328(16) 0.29517(19) 0.22999(17) 0.0202(3) Uani 1 1 d . .
C13 C -0.23731(16) 0.60490(18) 0.11433(17) 0.0201(3) Uani 1 1 d . .
H13 H -0.3045 0.5769 0.0193 0.024 Uiso 1 1 calc R .
C14 C -0.14547(16) 0.51268(18) 0.11312(17) 0.0204(3) Uani 1 1 d . .
H14 H -0.1493 0.4231 0.0176 0.024 Uiso 1 1 calc R .
C15 C -0.04810(16) 0.55045(18) 0.25049(17) 0.0186(3) Uani 1 1 d . .
C16 C -0.04369(17) 0.68008(19) 0.38883(18) 0.0216(3) Uani 1 1 d . .
H16 H 0.0224 0.7053 0.4834 0.026 Uiso 1 1 calc R .
C17 C -0.13424(17) 0.77371(19) 0.39168(18) 0.0216(3) Uani 1 1 d . .
H17 H -0.1296 0.8625 0.4882 0.026 Uiso 1 1 calc R .
C18 C -0.23299(16) 0.73945(18) 0.25387(17) 0.0187(3) Uani 1 1 d . .
C19 C -0.3325(2) 0.9573(2) 0.3993(2) 0.0311(4) Uani 1 1 d . .
H19A H -0.4002 1.0114 0.3767 0.047 Uiso 0.5 1 calc R P
H19B H -0.3737 0.9043 0.4578 0.047 Uiso 0.5 1 calc R P
H19C H -0.2309 1.0401 0.4612 0.047 Uiso 0.5 1 calc R P
H19D H -0.2697 0.9591 0.4871 0.047 Uiso 0.5 1 calc R P
H19E H -0.2961 1.0663 0.4060 0.047 Uiso 0.5 1 calc R P
H19F H -0.4390 0.9304 0.4026 0.047 Uiso 0.5 1 calc R P
C20 C -0.41784(19) 0.8017(2) 0.1118(2) 0.0311(4) Uani 1 1 d . .
H20A H -0.4720 0.8805 0.1350 0.047 Uiso 0.5 1 calc R P
H20B H -0.3549 0.8139 0.0436 0.047 Uiso 0.5 1 calc R P
H20C H -0.4919 0.6886 0.0597 0.047 Uiso 0.5 1 calc R P
H20D H -0.4072 0.7082 0.0239 0.047 Uiso 0.5 1 calc R P
H20E H -0.5243 0.7748 0.1153 0.047 Uiso 0.5 1 calc R P
H20F H -0.3874 0.9001 0.0991 0.047 Uiso 0.5 1 calc R P

loop_
_atom_site_aniso_label
_atom_site_aniso_U_11
_atom_site_aniso_U_22
_atom_site_aniso_U_33
_atom_site_aniso_U_23
_atom_site_aniso_U_13
_atom_site_aniso_U_12
O1 0.0242(6) 0.0200(6) 0.0399(7) 0.0166(5) 0.0108(5) 0.0088(5)
O2 0.0188(6) 0.0317(7) 0.0510(8) 0.0255(6) 0.0139(5) 0.0114(5)
N1 0.0173(6) 0.0201(7) 0.0243(7) 0.0129(5) 0.0081(5) 0.0099(5)
N2 0.0314(7) 0.0302(8) 0.0262(7) 0.0153(6) 0.0123(6) 0.0214(6)
C1 0.0183(7) 0.0196(8) 0.0197(7) 0.0098(6) 0.0058(6) 0.0066(6)
C2 0.0194(7) 0.0210(8) 0.0180(7) 0.0104(6) 0.0073(6) 0.0084(6)
C3 0.0196(7) 0.0220(8) 0.0261(8) 0.0138(7) 0.0072(6) 0.0062(6)
C4 0.0173(7) 0.0313(9) 0.0302(9) 0.0174(7) 0.0076(7) 0.0101(6)
C5 0.0217(8) 0.0298(9) 0.0294(9) 0.0178(7) 0.0101(7) 0.0151(7)
C6 0.0222(8) 0.0244(8) 0.0209(8) 0.0129(6) 0.0084(6) 0.0124(6)
C7 0.0280(8) 0.0236(8) 0.0285(8) 0.0155(7) 0.0118(7) 0.0152(7)
C8 0.0291(8) 0.0188(8) 0.0287(8) 0.0128(7) 0.0112(7) 0.0097(6)
C9 0.0207(7) 0.0215(8) 0.0240(8) 0.0116(6) 0.0069(6) 0.0059(6)
C10 0.0190(7) 0.0206(8) 0.0191(7) 0.0113(6) 0.0076(6) 0.0088(6)
C11 0.0179(7) 0.0209(8) 0.0160(7) 0.0094(6) 0.0058(6) 0.0080(6)
C12 0.0188(7) 0.0215(8) 0.0225(8) 0.0120(6) 0.0067(6) 0.0074(6)
C13 0.0184(7) 0.0215(8) 0.0219(8) 0.0119(6) 0.0051(6) 0.0070(6)
C14 0.0211(7) 0.0187(7) 0.0212(8) 0.0087(6) 0.0081(6) 0.0078(6)
C15 0.0168(7) 0.0192(7) 0.0259(8) 0.0136(6) 0.0089(6) 0.0093(6)
C16 0.0194(7) 0.0246(8) 0.0220(8) 0.0117(6) 0.0062(6) 0.0088(6)
C17 0.0216(8) 0.0204(8) 0.0219(8) 0.0083(6) 0.0081(6) 0.0086(6)
C18 0.0173(7) 0.0185(7) 0.0252(8) 0.0131(6) 0.0096(6) 0.0072(6)
C19 0.0344(9) 0.0286(9) 0.0333(9) 0.0119(8) 0.0122(8) 0.0202(7)
C20 0.0290(9) 0.0316(9) 0.0347(10) 0.0152(8) 0.0045(7) 0.0175(7)

loop_
_atom_type_symbol
_atom_type_description
_atom_type_scat_dispersion_real
_atom_type_scat_dispersion_imag
_atom_type_scat_source
C C 0.0033 0.0016 'International Tables Vol C Tables 4.2.6.8 and 6.1.1.4'
H H 0.0000 0.0000 'International Tables Vol C Tables 4.2.6.8 and 6.1.1.4'
N N 0.0061 0.0033 'International Tables Vol C Tables 4.2.6.8 and 6.1.1.4'
O O 0.0106 0.0060 'International Tables Vol C Tables 4.2.6.8 and 6.1.1.4'

loop_
_geom_angle_atom_site_label_1
_geom_angle_atom_site_label_2
_geom_angle_atom_site_label_3
_geom_angle
C1 N1 C12 125.32(12)
C1 N1 C15 117.39(12)
C12 N1 C15 117.27(12)
C18 N2 C19 121.35(13)
C18 N2 C20 120.73(13)
C19 N2 C20 117.66(13)
O1 C1 N1 120.41(13)
O1 C1 C2 122.94(13)
N1 C1 C2 116.64(12)
C3 C2 C1 119.50(13)
C3 C2 C11 120.45(13)
C11 C2 C1 120.03(13)
C2 C3 H3 119.8
C2 C3 C4 120.34(14)
C4 C3 H3 119.8
C3 C4 H4 119.9
C5 C4 C3 120.22(14)
C5 C4 H4 119.9
C4 C5 H5 119.4
C4 C5 C6 121.27(14)
C6 C5 H5 119.4
C5 C6 C7 123.37(14)
C5 C6 C11 118.24(14)
C7 C6 C11 118.38(13)
C6 C7 H7 119.4
C8 C7 C6 121.20(14)
C8 C7 H7 119.4
C7 C8 H8 119.8
C7 C8 C9 120.30(14)
C9 C8 H8 119.8
C8 C9 H9 119.9
C10 C9 C8 120.19(14)
C10 C9 H9 119.9
C9 C10 C11 120.65(13)
C9 C10 C12 119.40(13)
C11 C10 C12 119.94(13)
C2 C11 C6 119.47(13)
C2 C11 C10 121.26(13)
C10 C11 C6 119.27(13)
O2 C12 N1 120.25(13)
O2 C12 C10 123.25(14)
N1 C12 C10 116.50(12)
C14 C13 H13 119.4
C14 C13 C18 121.20(14)
C18 C13 H13 119.4
C13 C14 H14 119.9
C15 C14 C13 120.24(14)
C15 C14 H14 119.9
C14 C15 N1 120.30(13)
C16 C15 N1 120.14(13)
C16 C15 C14 119.56(13)
C15 C16 H16 119.6
C15 C16 C17 120.82(14)
C17 C16 H16 119.6
C16 C17 H17 119.5
C16 C17 C18 120.91(14)
C18 C17 H17 119.5
N2 C18 C13 121.42(13)
N2 C18 C17 121.32(13)
C17 C18 C13 117.26(13)
N2 C19 H19A 109.5
N2 C19 H19B 109.5
N2 C19 H19C 109.5
N2 C19 H19D 109.5
N2 C19 H19E 109.5
N2 C19 H19F 109.5
H19A C19 H19B 109.5
H19A C19 H19C 109.5
H19A C19 H19D 141.1
H19A C19 H19E 56.3
H19A C19 H19F 56.3
H19B C19 H19C 109.5
H19B C19 H19D 56.3
H19B C19 H19E 141.1
H19B C19 H19F 56.3
H19C C19 H19D 56.3
H19C C19 H19E 56.3
H19C C19 H19F 141.1
H19D C19 H19E 109.5
H19D C19 H19F 109.5
H19E C19 H19F 109.5
N2 C20 H20A 109.5
N2 C20 H20B 109.5
N2 C20 H20C 109.5
N2 C20 H20D 109.5
N2 C20 H20E 109.5
N2 C20 H20F 109.5
H20A C20 H20B 109.5
H20A C20 H20C 109.5
H20A C20 H20D 141.1
H20A C20 H20E 56.3
H20A C20 H20F 56.3
H20B C20 H20C 109.5
H20B C20 H20D 56.3
H20B C20 H20E 141.1
H20B C20 H20F 56.3
H20C C20 H20D 56.3
H20C C20 H20E 56.3
H20C C20 H20F 141.1
H20D C20 H20E 109.5
H20D C20 H20F 109.5
H20E C20 H20F 109.5

loop_
_geom_bond_atom_site_label_1
_geom_bond_atom_site_label_2
_geom_bond_distance
O1 C1 1.2172(18)
O2 C12 1.2133(18)
N1 C1 1.4031(19)
N1 C12 1.4066(19)
N1 C15 1.4486(17)
N2 C18 1.3773(18)
N2 C19 1.441(2)
N2 C20 1.444(2)
C1 C2 1.479(2)
C2 C3 1.375(2)
C2 C11 1.411(2)
C3 H3 0.9500
C3 C4 1.407(2)
C4 H4 0.9500
C4 C5 1.367(2)
C5 H5 0.9500
C5 C6 1.414(2)
C6 C7 1.415(2)
C6 C11 1.425(2)
C7 H7 0.9500
C7 C8 1.367(2)
C8 H8 0.9500
C8 C9 1.408(2)
C9 H9 0.9500
C9 C10 1.373(2)
C10 C11 1.413(2)
C10 C12 1.4801(19)
C13 H13 0.9500
C13 C14 1.384(2)
C13 C18 1.408(2)
C14 H14 0.9500
C14 C15 1.383(2)
C15 C16 1.379(2)
C16 H16 0.9500
C16 C17 1.382(2)
C17 H17 0.9500
C17 C18 1.404(2)
C19 H19A 0.9800
C19 H19B 0.9800
C19 H19C 0.9800
C19 H19D 0.9800
C19 H19E 0.9800
C19 H19F 0.9800
C20 H20A 0.9800
C20 H20B 0.9800
C20 H20C 0.9800
C20 H20D 0.9800
C20 H20E 0.9800
C20 H20F 0.9800

loop_
_geom_torsion_atom_site_label_1
_geom_torsion_atom_site_label_2
_geom_torsion_atom_site_label_3
_geom_torsion_atom_site_label_4
_geom_torsion
O1 C1 C2 C3 3.0(2)
O1 C1 C2 C11 -175.29(13)
N1 C1 C2 C3 -177.90(13)
N1 C1 C2 C11 3.8(2)
N1 C15 C16 C17 179.94(13)
C1 N1 C12 O2 174.59(14)
C1 N1 C12 C10 -4.9(2)
C1 N1 C15 C14 106.90(16)
C1 N1 C15 C16 -73.70(18)
C1 C2 C3 C4 -177.74(13)
C1 C2 C11 C6 177.06(13)
C1 C2 C11 C10 -2.8(2)
C2 C3 C4 C5 0.3(2)
C3 C2 C11 C6 -1.2(2)
C3 C2 C11 C10 178.93(13)
C3 C4 C5 C6 -0.5(2)
C4 C5 C6 C7 -179.91(15)
C4 C5 C6 C11 -0.2(2)
C5 C6 C7 C8 179.52(15)
C5 C6 C11 C2 1.0(2)
C5 C6 C11 C10 -179.14(13)
C6 C7 C8 C9 -0.3(2)
C7 C6 C11 C2 -179.22(13)
C7 C6 C11 C10 0.6(2)
C7 C8 C9 C10 0.5(2)
C8 C9 C10 C11 0.0(2)
C8 C9 C10 C12 -178.58(13)
C9 C10 C11 C2 179.34(13)
C9 C10 C11 C6 -0.5(2)
C9 C10 C12 O2 4.9(2)
C9 C10 C12 N1 -175.66(13)
C11 C2 C3 C4 0.6(2)
C11 C6 C7 C8 -0.2(2)
C11 C10 C12 O2 -173.65(14)
C11 C10 C12 N1 5.8(2)
C12 N1 C1 O1 179.30(13)
C12 N1 C1 C2 0.2(2)
C12 N1 C15 C14 -74.94(17)
C12 N1 C15 C16 104.46(16)
C12 C10 C11 C2 -2.1(2)
C12 C10 C11 C6 178.04(13)
C13 C14 C15 N1 179.75(13)
C13 C14 C15 C16 0.3(2)
C14 C13 C18 N2 178.43(13)
C14 C13 C18 C17 -1.3(2)
C14 C15 C16 C17 -0.7(2)
C15 N1 C1 O1 -2.7(2)
C15 N1 C1 C2 178.19(12)
C15 N1 C12 O2 -3.4(2)
C15 N1 C12 C10 177.13(12)
C15 C16 C17 C18 0.0(2)
C16 C17 C18 N2 -178.74(14)
C16 C17 C18 C13 1.0(2)
C18 C13 C14 C15 0.7(2)
C19 N2 C18 C13 171.67(14)
C19 N2 C18 C17 -8.6(2)
C20 N2 C18 C13 -2.3(2)
C20 N2 C18 C17 177.42(14)
